data_7012999
loop_
_publ_author_name
'Stassen, Arno F.'
'Grunert, Matthias'
'Mills, Allison M.'
'Spek, Anthony L.'
'Haasnoot, Jaap G.'
'Reedijk, Jan'
'Linert, Wolfgang'

_publ_section_title
;
 Linkage isomers of dibromobis(1-(2-methoxyethyl)tetrazole)copper(ii)
 containing either a bromide or a unique tetrazole bridge
;
_journal_issue 18
_journal_name_full 'Dalton Transactions'
_journal_page_first 3628
_journal_paper_doi 10.1039/b303422d
_journal_year 2003
_chemical_formula_moiety 'C8 H16 Br2 Cu N8 O2'
_chemical_formula_sum 'C8 H16 Br2 Cu N8 O2'
_chemical_formula_weight 479.65
_chemical_name_systematic
; 
catena-Poly[[trans-dibromocopper(II)]-bis-\m-1-(2-methoxyethyl)tetrazole-
\k^2^N^2^:N^4^]
;
_space_group_IT_number 14
_symmetry_cell_setting monoclinic
_symmetry_space_group_name_Hall '-P 2ybc'
_symmetry_space_group_name_H-M 'P 1 21/c 1'
_atom_sites_solution_hydrogens geom
_atom_sites_solution_primary direct
_atom_sites_solution_secondary difmap
_cell_angle_alpha 90.00
_cell_angle_beta 105.909(4)
_cell_angle_gamma 90.00
_cell_formula_units_Z 2
_cell_length_a 10.955(3)
_cell_length_b 8.3625(19)
_cell_length_c 8.957(2)
_cell_measurement_reflns_used 973
_cell_measurement_temperature 123(2)
_cell_measurement_theta_max 29.9
_cell_measurement_theta_min 3.4
_cell_volume 789.1(3)
_computing_cell_refinement 'SAINT (Bruker AXS, 2000)'
_computing_data_collection 'SMART (Bruker AXS, 2000)'
_computing_data_reduction 'SAINT, SADABS, XPREP (Bruker AXS, 2000)'
_computing_molecular_graphics 'SHELXTL (Bruker AXS, 2000)'
_computing_publication_material 'SHELXTL (Bruker AXS, 2000)'
_computing_structure_refinement 'SHELXL97 (Sheldrick, 1997)'
_computing_structure_solution 'SHELXS97 (Sheldrick, 1997)'
_diffrn_ambient_temperature 123(2)
_diffrn_measured_fraction_theta_full 0.971
_diffrn_measured_fraction_theta_max 0.971
_diffrn_measurement_device_type 'Bruker Smart CCD platform 3-circle'
_diffrn_measurement_method 'phi + omega scans'
_diffrn_radiation_monochromator graphite
_diffrn_radiation_source 'fine-focus sealed tube'
_diffrn_radiation_type MoK\a
_diffrn_radiation_wavelength 0.71073
_diffrn_reflns_av_R_equivalents 0.0357
_diffrn_reflns_av_sigmaI/netI 0.0323
_diffrn_reflns_limit_h_max 15
_diffrn_reflns_limit_h_min -15
_diffrn_reflns_limit_k_max 11
_diffrn_reflns_limit_k_min -11
_diffrn_reflns_limit_l_max 12
_diffrn_reflns_limit_l_min -11
_diffrn_reflns_number 8047
_diffrn_reflns_theta_full 30.00
_diffrn_reflns_theta_max 30.00
_diffrn_reflns_theta_min 1.93
_exptl_absorpt_coefficient_mu 6.464
_exptl_absorpt_correction_T_max 0.280
_exptl_absorpt_correction_T_min 0.174
_exptl_absorpt_correction_type empirical
_exptl_absorpt_process_details 'SADABS (Bruker, 2000)'
_exptl_crystal_colour green
_exptl_crystal_density_diffrn 2.019
_exptl_crystal_density_method 'not measured'
_exptl_crystal_description block
_exptl_crystal_F_000 470
_exptl_crystal_preparation 'recrystallized from methanol'
_exptl_crystal_size_max 0.40
_exptl_crystal_size_mid 0.26
_exptl_crystal_size_min 0.20
_refine_diff_density_max 1.228
_refine_diff_density_min -1.143
_refine_diff_density_rms 0.134
_refine_ls_extinction_coef 0.0043(10)
_refine_ls_extinction_expression Fc^*^=kFc[1+0.001xFc^2^\l^3^/sin(2\q)]^-1/4^
_refine_ls_extinction_method 'SHELXL (Sheldrick, 1997)'
_refine_ls_goodness_of_fit_ref 1.033
_refine_ls_hydrogen_treatment constr
_refine_ls_matrix_type full
_refine_ls_number_parameters 98
_refine_ls_number_reflns 2239
_refine_ls_number_restraints 0
_refine_ls_restrained_S_all 1.033
_refine_ls_R_factor_all 0.0354
_refine_ls_R_factor_gt 0.0282
_refine_ls_shift/su_max 0.000
_refine_ls_shift/su_mean 0.000
_refine_ls_structure_factor_coef Fsqd
_refine_ls_weighting_details 'calc w=1/[\s^2^(Fo^2^)+(0.0475P)^2^+0.0000P] where P=(Fo^2^+2Fc^2^)/3'
_refine_ls_weighting_scheme calc
_refine_ls_wR_factor_gt 0.0694
_refine_ls_wR_factor_ref 0.0726
_reflns_number_gt 1944
_reflns_number_total 2239
_reflns_threshold_expression I>2\s(I)
_cod_data_source_file b303422d.txt
_cod_data_source_block 1_s2529a_123K
_cod_original_sg_symbol_H-M 'P 21/c'
_cod_database_code 7012999

loop_
_symmetry_equiv_pos_as_xyz
'x, y, z'
'-x, y+1/2, -z+1/2'
'-x, -y, -z'
'x, -y-1/2, z-1/2'

loop_
_atom_site_label
_atom_site_type_symbol
_atom_site_fract_x
_atom_site_fract_y
_atom_site_fract_z
_atom_site_U_iso_or_equiv
_atom_site_adp_type
_atom_site_occupancy
_atom_site_symmetry_multiplicity
_atom_site_calc_flag
_atom_site_refinement_flags
_atom_site_disorder_assembly
_atom_site_disorder_group
Br1 Br -0.21427(2) 0.09022(2) -0.01580(2) 0.01456(9) Uani 1 1 d . . .
Cu1 Cu 0.0000 0.0000 0.0000 0.01147(10) Uani 1 2 d S . .
O8 O 0.40115(18) 0.1193(3) 0.5721(2) 0.0305(4) Uani 1 1 d . . .
N1 N 0.14011(18) 0.0725(2) 0.4694(2) 0.0126(4) Uani 1 1 d . . .
N2 N 0.06617(18) 0.2029(2) 0.4274(2) 0.0165(4) Uani 1 1 d . . .
N3 N 0.01773(18) 0.1958(2) 0.2793(2) 0.0161(4) Uani 1 1 d . . .
N4 N 0.05939(17) 0.0618(2) 0.2232(2) 0.0121(3) Uani 1 1 d . . .
C5 C 0.1362(2) -0.0125(2) 0.3426(2) 0.0128(4) Uani 1 1 d . . .
H5 H 0.1807 -0.1092 0.3387 0.015 Uiso 1 1 calc R . .
C6 C 0.2137(2) 0.0440(3) 0.6307(3) 0.0167(4) Uani 1 1 d . . .
H6A H 0.2419 -0.0689 0.6427 0.020 Uiso 1 1 calc R . .
H6B H 0.1594 0.0633 0.7008 0.020 Uiso 1 1 calc R . .
C7 C 0.3279(2) 0.1522(3) 0.6753(3) 0.0201(5) Uani 1 1 d . . .
H7A H 0.3010 0.2657 0.6668 0.024 Uiso 1 1 calc R . .
H7B H 0.3777 0.1311 0.7836 0.024 Uiso 1 1 calc R . .
C9 C 0.5103(3) 0.2186(4) 0.5999(4) 0.0415(8) Uani 1 1 d . . .
H9A H 0.4839 0.3309 0.5872 0.062 Uiso 1 1 calc R . .
H9B H 0.5584 0.1923 0.5257 0.062 Uiso 1 1 calc R . .
H9C H 0.5637 0.2012 0.7058 0.062 Uiso 1 1 calc R . .

loop_
_atom_site_aniso_label
_atom_site_aniso_U_11
_atom_site_aniso_U_22
_atom_site_aniso_U_33
_atom_site_aniso_U_23
_atom_site_aniso_U_13
_atom_site_aniso_U_12
Br1 0.01430(13) 0.01415(13) 0.01530(13) -0.00139(7) 0.00418(9) 0.00199(7)
Cu1 0.01408(19) 0.00984(17) 0.01033(18) -0.00091(12) 0.00306(14) 0.00187(12)
O8 0.0195(9) 0.0387(11) 0.0347(11) -0.0053(9) 0.0100(8) -0.0066(8)
N1 0.0144(9) 0.0105(8) 0.0131(9) 0.0003(6) 0.0043(7) -0.0009(6)
N2 0.0177(9) 0.0138(9) 0.0174(9) -0.0034(7) 0.0038(7) 0.0029(7)
N3 0.0204(9) 0.0109(8) 0.0157(9) -0.0036(7) 0.0028(7) 0.0031(7)
N4 0.0147(9) 0.0083(8) 0.0136(8) -0.0013(6) 0.0043(7) 0.0006(6)
C5 0.0154(10) 0.0093(9) 0.0139(10) -0.0017(7) 0.0046(8) -0.0009(7)
C6 0.0212(11) 0.0164(10) 0.0119(10) 0.0018(8) 0.0035(9) -0.0018(8)
C7 0.0210(11) 0.0199(11) 0.0162(10) -0.0015(8) -0.0002(9) -0.0032(9)
C9 0.0202(13) 0.055(2) 0.0441(18) 0.0124(15) 0.0005(12) -0.0116(13)

loop_
_atom_type_symbol
_atom_type_description
_atom_type_scat_dispersion_real
_atom_type_scat_dispersion_imag
_atom_type_scat_source
C C 0.0033 0.0016 'International Tables Vol C Tables 4.2.6.8 and 6.1.1.4'
H H 0.0000 0.0000 'International Tables Vol C Tables 4.2.6.8 and 6.1.1.4'
Br Br -0.2901 2.4595 'International Tables Vol C Tables 4.2.6.8 and 6.1.1.4'
Cu Cu 0.3201 1.2651 'International Tables Vol C Tables 4.2.6.8 and 6.1.1.4'
N N 0.0061 0.0033 'International Tables Vol C Tables 4.2.6.8 and 6.1.1.4'
O O 0.0106 0.0060 'International Tables Vol C Tables 4.2.6.8 and 6.1.1.4'

loop_
_geom_angle_atom_site_label_1
_geom_angle_atom_site_label_2
_geom_angle_atom_site_label_3
_geom_angle
_geom_angle_site_symmetry_1
_geom_angle_site_symmetry_2
_geom_angle_site_symmetry_3
_geom_angle_publ_flag
Br1 Cu1 N4 91.28(5) . . . ?
Br1 Cu1 Br1 180.00 . . 3_555 ?
Br1 Cu1 N4 88.72(5) . . 3_555 ?
Br1 Cu1 N4 88.72(5) 3_555 . . ?
N4 Cu1 N4 180.00 . . 3_555 ?
Br1 Cu1 N4 91.28(5) 3_555 . 3_555 ?
C7 O8 C9 112.0(2) . . . ?
N2 N1 C5 108.51(16) . . . ?
N2 N1 C6 122.10(17) . . . ?
C5 N1 C6 129.33(18) . . . ?
N1 N2 N3 107.24(16) . . . ?
Cu1 N2 N1 148.41(13) 2_555 . . ?
Cu1 N2 N3 103.12(12) 2_555 . . ?
N2 N3 N4 109.51(17) . . . ?
Cu1 N4 N3 122.34(13) . . . ?
Cu1 N4 C5 130.57(14) . . . ?
N3 N4 C5 107.03(16) . . . ?
N1 C5 N4 107.71(17) . . . ?
N1 C6 C7 110.8(2) . . . ?
O8 C7 C6 106.9(2) . . . ?
N1 C5 H5 126.12 . . . ?
N4 C5 H5 126.17 . . . ?
N1 C6 H6A 109.42 . . . ?
N1 C6 H6B 109.54 . . . ?
C7 C6 H6A 109.40 . . . ?
C7 C6 H6B 109.50 . . . ?
H6A C6 H6B 108.10 . . . ?
O8 C7 H7A 110.37 . . . ?
O8 C7 H7B 110.40 . . . ?
C6 C7 H7A 110.32 . . . ?
C6 C7 H7B 110.33 . . . ?
H7A C7 H7B 108.58 . . . ?
O8 C9 H9A 109.41 . . . ?
O8 C9 H9B 109.47 . . . ?
O8 C9 H9C 109.49 . . . ?
H9A C9 H9B 109.44 . . . ?
H9A C9 H9C 109.50 . . . ?
H9B C9 H9C 109.52 . . . ?

loop_
_geom_bond_atom_site_label_1
_geom_bond_atom_site_label_2
_geom_bond_distance
_geom_bond_site_symmetry_1
_geom_bond_site_symmetry_2
_geom_bond_publ_flag
Br1 Cu1 2.4325(7) . . ?
Cu1 N4 1.9935(18) . . ?
O8 C7 1.407(3) . . ?
O8 C9 1.421(4) . . ?
N1 N2 1.349(3) . . ?
N1 C5 1.331(2) . . ?
N1 C6 1.468(3) . . ?
N2 N3 1.288(2) . . ?
N3 N4 1.357(2) . . ?
N4 C5 1.321(3) . . ?
C6 C7 1.506(3) . . ?
C5 H5 0.9498 . . ?
C6 H6A 0.9900 . . ?
C6 H6B 0.9894 . . ?
C7 H7A 0.9906 . . ?
C7 H7B 0.9898 . . ?
C9 H9A 0.9800 . . ?
C9 H9B 0.9797 . . ?
C9 H9C 0.9792 . . ?

loop_
_geom_torsion_atom_site_label_1
_geom_torsion_atom_site_label_2
_geom_torsion_atom_site_label_3
_geom_torsion_atom_site_label_4
_geom_torsion
_geom_torsion_site_symmetry_1
_geom_torsion_site_symmetry_2
_geom_torsion_site_symmetry_3
_geom_torsion_site_symmetry_4
_geom_torsion_publ_flag
Br1 Cu1 N4 N3 -38.23(16) . . . . ?
Br1 Cu1 N4 C5 138.51(19) . . . . ?
Br1 Cu1 N4 N3 141.77(16) 3_555 . . . ?
Br1 Cu1 N4 C5 -41.49(19) 3_555 . . . ?
C9 O8 C7 C6 178.1(2) . . . . ?
C6 N1 C5 N4 -178.2(2) . . . . ?
N2 N1 C6 C7 -74.7(3) . . . . ?
C5 N1 C6 C7 102.1(3) . . . . ?
C5 N1 N2 N3 0.7(2) . . . . ?
C5 N1 N2 Cu1 -162.7(2) . . . 2_555 ?
C6 N1 N2 N3 178.13(19) . . . . ?
C6 N1 N2 Cu1 14.7(4) . . . 2_555 ?
N2 N1 C5 N4 -1.0(2) . . . . ?
Cu1 N2 N3 N4 171.03(13) 2_555 . . . ?
N1 N2 N3 N4 -0.1(2) . . . . ?
N2 N3 N4 Cu1 176.91(14) . . . . ?
N2 N3 N4 C5 -0.5(2) . . . . ?
N3 N4 C5 N1 0.9(2) . . . . ?
Cu1 N4 C5 N1 -176.19(15) . . . . ?
N1 C6 C7 O8 -59.1(2) . . . . ?
